data_4500207
loop_
_publ_author_name
'Mochida, Tomoyuki'
'Miura, Yuji'
'Shimizu, Fumiko'

_publ_section_title
;
 Assembled Structures and Cation&#x2212;Anion Interactions in Crystals of
 Alkylimidazolium and Alkyltriazolium Iodides with Ferrocenyl Substituents
;
_journal_issue 1
_journal_name_full 'Crystal Growth &amp; Design'
_journal_page_first 262
_journal_paper_doi 10.1021/cg101264h
_journal_volume 11
_journal_year 2011
_chemical_formula_moiety 'C14 H15 Fe N2, I'
_chemical_formula_sum 'C14 H15 Fe I N2'
_chemical_formula_weight 394.03
_chemical_name_systematic
; 
 ? 
;
_space_group_IT_number 14
_symmetry_cell_setting monoclinic
_symmetry_space_group_name_Hall '-P 2ybc'
_symmetry_space_group_name_H-M 'P 1 21/c 1'
_atom_sites_solution_hydrogens geom
_atom_sites_solution_primary direct
_atom_sites_solution_secondary difmap
_audit_creation_method SHELXL-97
_cell_angle_alpha 90.00
_cell_angle_beta 115.5790(10)
_cell_angle_gamma 90.00
_cell_formula_units_Z 4
_cell_length_a 12.4893(11)
_cell_length_b 10.3565(9)
_cell_length_c 12.0625(11)
_cell_measurement_reflns_used 5543
_cell_measurement_temperature 160(2)
_cell_measurement_theta_max 27.28
_cell_measurement_theta_min 2.67
_cell_volume 1407.3(2)
_computing_cell_refinement 'Bruker SMART'
_computing_data_collection 'Bruker SMART'
_computing_data_reduction 'Bruker SAINT'
_computing_molecular_graphics 'Bruker SHELXTL'
_computing_publication_material 'Bruker SHELXTL'
_computing_structure_refinement 'SHELXL-97 (Sheldrick, 2008)'
_computing_structure_solution 'Bruker SHELXTL'
_diffrn_ambient_temperature 160(2)
_diffrn_detector_area_resol_mean 8.366
_diffrn_measured_fraction_theta_full 0.993
_diffrn_measured_fraction_theta_max 0.993
_diffrn_measurement_device_type 'CCD area detector'
_diffrn_measurement_method 'phi and omega scans'
_diffrn_radiation_monochromator graphite
_diffrn_radiation_source 'fine-focus sealed tube'
_diffrn_radiation_type MoK\a
_diffrn_radiation_wavelength 0.71073
_diffrn_reflns_av_R_equivalents 0.0149
_diffrn_reflns_av_sigmaI/netI 0.0160
_diffrn_reflns_limit_h_max 14
_diffrn_reflns_limit_h_min -14
_diffrn_reflns_limit_k_max 10
_diffrn_reflns_limit_k_min -12
_diffrn_reflns_limit_l_max 14
_diffrn_reflns_limit_l_min -14
_diffrn_reflns_number 7100
_diffrn_reflns_theta_full 25.03
_diffrn_reflns_theta_max 25.03
_diffrn_reflns_theta_min 2.67
_diffrn_standards_decay_% 0
_exptl_absorpt_coefficient_mu 3.249
_exptl_absorpt_correction_T_max 0.6591
_exptl_absorpt_correction_T_min 0.3424
_exptl_absorpt_correction_type empirical
_exptl_absorpt_process_details 'SADABS; Sheldrick, 1996'
_exptl_crystal_colour Red-orange
_exptl_crystal_density_diffrn 1.860
_exptl_crystal_density_method 'not measured'
_exptl_crystal_description Block
_exptl_crystal_F_000 768
_exptl_crystal_size_max 0.42
_exptl_crystal_size_mid 0.20
_exptl_crystal_size_min 0.14
_refine_diff_density_max 0.365
_refine_diff_density_min -0.551
_refine_diff_density_rms 0.066
_refine_ls_extinction_coef 0
_refine_ls_extinction_method none
_refine_ls_goodness_of_fit_ref 1.053
_refine_ls_hydrogen_treatment constr
_refine_ls_matrix_type full
_refine_ls_number_parameters 164
_refine_ls_number_reflns 2472
_refine_ls_number_restraints 0
_refine_ls_restrained_S_all 1.053
_refine_ls_R_factor_all 0.0205
_refine_ls_R_factor_gt 0.0172
_refine_ls_shift/su_max 0.003
_refine_ls_shift/su_mean 0.000
_refine_ls_structure_factor_coef Fsqd
_refine_ls_weighting_details 'calc w=1/[\s^2^(Fo^2^)+(0.0208P)^2^+0.9011P] where P=(Fo^2^+2Fc^2^)/3'
_refine_ls_weighting_scheme calc
_refine_ls_wR_factor_gt 0.0410
_refine_ls_wR_factor_ref 0.0426
_reflns_number_gt 2232
_reflns_number_total 2472
_reflns_threshold_expression >2\s(I)
_cod_data_source_file cg101264h_si_001.cif
_cod_data_source_block 1a-I
_cod_depositor_comments
;
The following automatic conversions were performed:

'_symmetry_cell_setting' value 'Monoclinic' changed to 'monoclinic'
according to /home/saulius/struct/CIF-dictionaries/cif_core.dic
dictionary named 'cif_core.dic' version 2.4.1 from 2010-06-29.

Automatic conversion script
Id: cif_fix_values 1715 2011-07-08 13:25:40Z adriana 
;
_cod_original_sg_symbol_H-M 'P 21/c'
_cod_database_code 4500207

loop_
_symmetry_equiv_pos_as_xyz
'x, y, z'
'-x, y+1/2, -z+1/2'
'-x, -y, -z'
'x, -y-1/2, z-1/2'

loop_
_atom_site_label
_atom_site_type_symbol
_atom_site_fract_x
_atom_site_fract_y
_atom_site_fract_z
_atom_site_U_iso_or_equiv
_atom_site_adp_type
_atom_site_occupancy
_atom_site_symmetry_multiplicity
_atom_site_calc_flag
_atom_site_refinement_flags
C1 C 0.6235(2) 0.0909(3) 0.4639(3) 0.0401(6) Uani 1 1 d .
H1A H 0.5876 0.0236 0.4017 0.060 Uiso 1 1 calc R
H1B H 0.6523 0.0526 0.5460 0.060 Uiso 1 1 calc R
H1C H 0.6900 0.1304 0.4538 0.060 Uiso 1 1 calc R
C2 C 0.0598(2) 0.1707(2) 0.1859(2) 0.0280(5) Uani 1 1 d .
H2 H 0.0818 0.1016 0.1416 0.034 Uiso 1 1 calc R
C3 C -0.0355(2) 0.3404(2) 0.2269(2) 0.0311(5) Uani 1 1 d .
H3 H -0.0926 0.4123 0.2163 0.037 Uiso 1 1 calc R
C4 C 0.5282(2) 0.2630(2) 0.5414(2) 0.0305(5) Uani 1 1 d .
H4 H 0.5776 0.2545 0.6269 0.037 Uiso 1 1 calc R
C5 C 0.1499(2) 0.5439(2) 0.1771(2) 0.0241(5) Uani 1 1 d .
H5 H 0.0930 0.6169 0.1627 0.029 Uiso 1 1 calc R
C6 C 0.1195(2) 0.1986(2) 0.3127(2) 0.0304(5) Uani 1 1 d .
H6 H 0.1905 0.1520 0.3739 0.037 Uiso 1 1 calc R
C7 C 0.24287(19) 0.3659(2) 0.14312(19) 0.0223(5) Uani 1 1 d .
H7 H 0.2661 0.2945 0.1020 0.027 Uiso 1 1 calc R
C8 C 0.23901(19) 0.5051(2) 0.2933(2) 0.0226(5) Uani 1 1 d .
H8 H 0.2583 0.5465 0.3746 0.027 Uiso 1 1 calc R
C9 C 0.0604(2) 0.3032(2) 0.3387(2) 0.0330(6) Uani 1 1 d .
H9 H 0.0824 0.3434 0.4211 0.040 Uiso 1 1 calc R
C10 C 0.1519(2) 0.4594(2) 0.0851(2) 0.0241(5) Uani 1 1 d .
H10 H 0.0976 0.4636 -0.0047 0.029 Uiso 1 1 calc R
C11 C -0.0363(2) 0.2582(2) 0.1323(2) 0.0293(5) Uani 1 1 d .
H11 H -0.0936 0.2622 0.0435 0.035 Uiso 1 1 calc R
C12 C 0.45252(19) 0.2315(2) 0.3426(2) 0.0252(5) Uani 1 1 d .
H12 H 0.4389 0.1983 0.2642 0.030 Uiso 1 1 calc R
C13 C 0.29588(19) 0.3959(2) 0.2706(2) 0.0207(5) Uani 1 1 d .
C14 C 0.4398(2) 0.3483(2) 0.4886(2) 0.0293(5) Uani 1 1 d .
H14 H 0.4144 0.4112 0.5295 0.035 Uiso 1 1 calc R
Fe1 Fe 0.12255(3) 0.35609(3) 0.21432(3) 0.01866(8) Uani 1 1 d .
I1 I 0.311777(14) 0.936582(15) 0.163758(14) 0.03098(6) Uani 1 1 d .
N1 N 0.53427(16) 0.19010(18) 0.44925(18) 0.0253(4) Uani 1 1 d .
N2 N 0.39249(15) 0.32734(17) 0.36303(16) 0.0204(4) Uani 1 1 d .

loop_
_atom_site_aniso_label
_atom_site_aniso_U_11
_atom_site_aniso_U_22
_atom_site_aniso_U_33
_atom_site_aniso_U_23
_atom_site_aniso_U_13
_atom_site_aniso_U_12
C1 0.0324(15) 0.0370(15) 0.0475(17) 0.0046(12) 0.0139(13) 0.0170(12)
C2 0.0324(13) 0.0177(11) 0.0357(13) -0.0007(9) 0.0164(11) -0.0059(10)
C3 0.0254(13) 0.0262(12) 0.0476(15) 0.0026(11) 0.0215(12) -0.0001(10)
C4 0.0311(13) 0.0352(14) 0.0211(12) 0.0030(10) 0.0075(10) 0.0057(11)
C5 0.0212(11) 0.0200(11) 0.0299(12) 0.0044(9) 0.0099(10) 0.0011(9)
C6 0.0285(13) 0.0299(13) 0.0332(13) 0.0136(10) 0.0137(11) -0.0009(10)
C7 0.0217(11) 0.0248(12) 0.0223(11) 0.0005(9) 0.0115(10) -0.0001(9)
C8 0.0207(11) 0.0199(11) 0.0256(11) -0.0019(9) 0.0084(9) -0.0031(9)
C9 0.0375(14) 0.0383(14) 0.0315(13) -0.0022(11) 0.0227(12) -0.0112(12)
C10 0.0213(12) 0.0281(12) 0.0225(11) 0.0042(9) 0.0093(10) -0.0015(9)
C11 0.0223(12) 0.0279(13) 0.0324(13) 0.0007(10) 0.0069(10) -0.0077(10)
C12 0.0227(12) 0.0270(12) 0.0244(12) -0.0025(9) 0.0086(10) 0.0027(10)
C13 0.0165(11) 0.0210(11) 0.0231(11) 0.0022(9) 0.0071(9) -0.0009(9)
C14 0.0321(13) 0.0318(13) 0.0218(12) 0.0006(10) 0.0096(11) 0.0071(11)
Fe1 0.01748(16) 0.01912(16) 0.01868(16) 0.00067(12) 0.00714(13) -0.00017(12)
I1 0.03459(10) 0.03103(10) 0.02774(10) 0.00437(6) 0.01386(7) 0.00278(7)
N1 0.0190(10) 0.0240(10) 0.0297(11) 0.0033(8) 0.0075(8) 0.0043(8)
N2 0.0164(9) 0.0218(9) 0.0209(9) 0.0004(7) 0.0062(8) 0.0014(7)

loop_
_atom_type_symbol
_atom_type_description
_atom_type_scat_dispersion_real
_atom_type_scat_dispersion_imag
_atom_type_scat_source
C C 0.0033 0.0016 'International Tables Vol C Tables 4.2.6.8 and 6.1.1.4'
H H 0.0000 0.0000 'International Tables Vol C Tables 4.2.6.8 and 6.1.1.4'
N N 0.0061 0.0033 'International Tables Vol C Tables 4.2.6.8 and 6.1.1.4'
Fe Fe 0.3463 0.8444 'International Tables Vol C Tables 4.2.6.8 and 6.1.1.4'
I I -0.4742 1.8119 'International Tables Vol C Tables 4.2.6.8 and 6.1.1.4'

loop_
_geom_angle_atom_site_label_1
_geom_angle_atom_site_label_2
_geom_angle_atom_site_label_3
_geom_angle
N1 C1 H1A 109.5
N1 C1 H1B 109.5
H1A C1 H1B 109.5
N1 C1 H1C 109.5
H1A C1 H1C 109.5
H1B C1 H1C 109.5
C6 C2 C11 108.1(2)
C6 C2 Fe1 68.98(13)
C11 C2 Fe1 70.36(13)
C6 C2 H2 126.0
C11 C2 H2 126.0
Fe1 C2 H2 126.0
C9 C3 C11 108.1(2)
C9 C3 Fe1 69.31(13)
C11 C3 Fe1 70.17(13)
C9 C3 H3 125.9
C11 C3 H3 125.9
Fe1 C3 H3 125.9
C14 C4 N1 107.4(2)
C14 C4 H4 126.3
N1 C4 H4 126.3
C8 C5 C10 109.00(19)
C8 C5 Fe1 69.53(12)
C10 C5 Fe1 69.47(12)
C8 C5 H5 125.5
C10 C5 H5 125.5
Fe1 C5 H5 125.5
C2 C6 C9 108.3(2)
C2 C6 Fe1 70.46(13)
C9 C6 Fe1 70.04(13)
C2 C6 H6 125.8
C9 C6 H6 125.8
Fe1 C6 H6 125.8
C13 C7 C10 106.42(19)
C13 C7 Fe1 68.73(12)
C10 C7 Fe1 70.33(12)
C13 C7 H7 126.8
C10 C7 H7 126.8
Fe1 C7 H7 126.8
C5 C8 C13 106.18(19)
C5 C8 Fe1 70.02(12)
C13 C8 Fe1 68.02(12)
C5 C8 H8 126.9
C13 C8 H8 126.9
Fe1 C8 H8 126.9
C3 C9 C6 107.7(2)
C3 C9 Fe1 70.17(14)
C6 C9 Fe1 69.09(13)
C3 C9 H9 126.2
C6 C9 H9 126.2
Fe1 C9 H9 126.2
C5 C10 C7 108.28(19)
C5 C10 Fe1 70.02(12)
C7 C10 Fe1 68.77(12)
C5 C10 H10 125.9
C7 C10 H10 125.9
Fe1 C10 H10 125.9
C2 C11 C3 107.8(2)
C2 C11 Fe1 69.26(13)
C3 C11 Fe1 69.41(13)
C2 C11 H11 126.1
C3 C11 H11 126.1
Fe1 C11 H11 126.1
N1 C12 N2 108.81(19)
N1 C12 H12 125.6
N2 C12 H12 125.6
C7 C13 C8 110.12(19)
C7 C13 N2 125.22(19)
C8 C13 N2 124.66(19)
C7 C13 Fe1 70.08(12)
C8 C13 Fe1 70.99(12)
N2 C13 Fe1 125.78(15)
C4 C14 N2 106.9(2)
C4 C14 H14 126.5
N2 C14 H14 126.5
C13 Fe1 C6 104.89(9)
C13 Fe1 C7 41.20(9)
C6 Fe1 C7 119.50(9)
C13 Fe1 C9 120.17(10)
C6 Fe1 C9 40.88(10)
C7 Fe1 C9 155.67(10)
C13 Fe1 C2 121.83(9)
C6 Fe1 C2 40.56(10)
C7 Fe1 C2 106.01(9)
C9 Fe1 C2 68.36(10)
C13 Fe1 C8 40.98(9)
C6 Fe1 C8 121.48(10)
C7 Fe1 C8 69.70(9)
C9 Fe1 C8 106.22(9)
C2 Fe1 C8 158.00(9)
C13 Fe1 C10 68.29(9)
C6 Fe1 C10 156.90(10)
C7 Fe1 C10 40.89(9)
C9 Fe1 C10 161.69(10)
C2 Fe1 C10 122.93(9)
C8 Fe1 C10 68.71(9)
C13 Fe1 C3 157.09(10)
C6 Fe1 C3 68.33(10)
C7 Fe1 C3 161.33(10)
C9 Fe1 C3 40.52(10)
C2 Fe1 C3 68.08(10)
C8 Fe1 C3 122.52(9)
C10 Fe1 C3 126.27(10)
C13 Fe1 C5 67.92(9)
C6 Fe1 C5 159.26(10)
C7 Fe1 C5 68.75(9)
C9 Fe1 C5 124.48(10)
C2 Fe1 C5 159.74(9)
C8 Fe1 C5 40.46(9)
C10 Fe1 C5 40.51(9)
C3 Fe1 C5 110.30(9)
C13 Fe1 C11 159.27(9)
C6 Fe1 C11 68.14(10)
C7 Fe1 C11 123.80(9)
C9 Fe1 C11 68.15(10)
C2 Fe1 C11 40.38(9)
C8 Fe1 C11 159.33(9)
C10 Fe1 C11 110.05(9)
C3 Fe1 C11 40.42(10)
C5 Fe1 C11 125.19(9)
C12 N1 C4 108.68(18)
C12 N1 C1 124.8(2)
C4 N1 C1 126.2(2)
C12 N2 C14 108.16(18)
C12 N2 C13 125.49(18)
C14 N2 C13 126.34(18)

loop_
_geom_bond_atom_site_label_1
_geom_bond_atom_site_label_2
_geom_bond_distance
C1 N1 1.469(3)
C1 H1A 0.9800
C1 H1B 0.9800
C1 H1C 0.9800
C2 C6 1.412(3)
C2 C11 1.418(3)
C2 Fe1 2.046(2)
C2 H2 1.0000
C3 C9 1.416(4)
C3 C11 1.420(3)
C3 Fe1 2.051(2)
C3 H3 1.0000
C4 C14 1.342(3)
C4 N1 1.373(3)
C4 H4 0.9500
C5 C8 1.421(3)
C5 C10 1.422(3)
C5 Fe1 2.058(2)
C5 H5 1.0000
C6 C9 1.420(4)
C6 Fe1 2.027(2)
C6 H6 1.0000
C7 C13 1.422(3)
C7 C10 1.426(3)
C7 Fe1 2.030(2)
C7 H7 1.0000
C8 C13 1.423(3)
C8 Fe1 2.051(2)
C8 H8 1.0000
C9 Fe1 2.039(2)
C9 H9 1.0000
C10 Fe1 2.051(2)
C10 H10 1.0000
C11 Fe1 2.061(2)
C11 H11 1.0000
C12 N1 1.322(3)
C12 N2 1.329(3)
C12 H12 0.9500
C13 N2 1.429(3)
C13 Fe1 2.012(2)
C14 N2 1.384(3)
C14 H14 0.9500
